data_7244136
loop_
_publ_author_name
'Nguyen, Anh Van'
'Vu, Anh Thi Ngoc'
'Bazan, Liya V.'
'Galeev, Ravil T.'
'Utenyshev, Andrey N.'
'Markova, Ekaterina B.'
'Le, Van Thuan'
'Kovalchukova, Olga V.'

_publ_section_title
;
 Synthesis, characterization, and sorption activity of novel azo-colorants
 derived from phloroglucinol and antipyrine and their metal complexes.
;
_journal_issue 2
_journal_name_full 'RSC advances'
_journal_page_first 888
_journal_page_last 898
_journal_paper_doi 10.1039/d1ra07254d
_journal_volume 12
_journal_year 2021
_chemical_formula_moiety 'C17 H16 Cd Cl2 N4 O4'
_chemical_formula_sum 'C17 H16 Cd Cl2 N4 O4'
_chemical_formula_weight 523.64
_space_group_crystal_system monoclinic
_space_group_IT_number 14
_space_group_name_Hall '-P 2ybc'
_space_group_name_H-M_alt 'P 1 21/c 1'
_atom_sites_solution_hydrogens mixed
_atom_sites_solution_primary dual
_audit_creation_date 2020-12-22
_audit_creation_method
;
Olex2 1.3
(compiled 2020.11.12 svn.r5f609507 for OlexSys, GUI svn.r6226)
;
_audit_update_record
;
2021-07-07 deposited with the CCDC.	2021-12-06 downloaded from the CCDC.
;
_cell_angle_alpha 90
_cell_angle_beta 101.960(5)
_cell_angle_gamma 90
_cell_formula_units_Z 4
_cell_length_a 10.8022(18)
_cell_length_b 14.266(2)
_cell_length_c 14.671(2)
_cell_measurement_reflns_used 9893
_cell_measurement_temperature 100.0
_cell_measurement_theta_max 29.581
_cell_measurement_theta_min 2.838
_cell_volume 2211.8(6)
_computing_cell_refinement 'SAINT V8.40A (Bruker, 2019)'
_computing_data_reduction 'SAINT V8.40A (Bruker, 2019)'
_computing_molecular_graphics 'Olex2 1.3 (Dolomanov et al., 2009)'
_computing_publication_material 'Olex2 1.3 (Dolomanov et al., 2009)'
_computing_structure_refinement 'XL  (Sheldrick, 2008)'
_computing_structure_solution 'SHELXT 2014/5 (Sheldrick, 2014)'
_diffrn_ambient_temperature 100.0
_diffrn_measured_fraction_theta_full 0.995
_diffrn_measured_fraction_theta_max 0.979
_diffrn_measurement_device_type 'Bruker D8 QUEST CMOS'
_diffrn_measurement_method '\f and \w scans'
_diffrn_radiation_type MoK\a
_diffrn_radiation_wavelength 0.71073
_diffrn_reflns_av_R_equivalents 0.0464
_diffrn_reflns_av_unetI/netI 0.0544
_diffrn_reflns_Laue_measured_fraction_full 0.995
_diffrn_reflns_Laue_measured_fraction_max 0.979
_diffrn_reflns_limit_h_max 14
_diffrn_reflns_limit_h_min -14
_diffrn_reflns_limit_k_max 19
_diffrn_reflns_limit_k_min -19
_diffrn_reflns_limit_l_max 15
_diffrn_reflns_limit_l_min -20
_diffrn_reflns_number 23598
_diffrn_reflns_point_group_measured_fraction_full 0.995
_diffrn_reflns_point_group_measured_fraction_max 0.979
_diffrn_reflns_theta_full 25.242
_diffrn_reflns_theta_max 29.649
_diffrn_reflns_theta_min 2.838
_diffrn_source_current 30.0
_diffrn_source_power 1.5
_diffrn_source_voltage 50.0
_diffrn_standards_number 0
_exptl_absorpt_coefficient_mu 1.257
_exptl_absorpt_correction_T_max 0.7459
_exptl_absorpt_correction_T_min 0.6230
_exptl_absorpt_correction_type multi-scan
_exptl_absorpt_process_details
;
SADABS-2016/2 (Bruker,2016/2) was used for absorption correction.
wR2(int) was 0.0786 before and 0.0634 after correction.
The Ratio of minimum to maximum transmission is 0.8352.
The \l/2 correction factor is Not present.
;
_exptl_crystal_colour 'clear light yellow'
_exptl_crystal_colour_lustre clear
_exptl_crystal_colour_modifier light
_exptl_crystal_colour_primary yellow
_exptl_crystal_density_diffrn 1.573
_exptl_crystal_description block
_exptl_crystal_F_000 1040
_exptl_crystal_size_max 0.2
_exptl_crystal_size_mid 0.18
_exptl_crystal_size_min 0.12
_refine_diff_density_max 1.263
_refine_diff_density_min -0.918
_refine_diff_density_rms 0.137
_refine_ls_extinction_method none
_refine_ls_goodness_of_fit_ref 1.039
_refine_ls_hydrogen_treatment mixed
_refine_ls_matrix_type full
_refine_ls_number_parameters 261
_refine_ls_number_reflns 6115
_refine_ls_number_restraints 1
_refine_ls_restrained_S_all 1.039
_refine_ls_R_factor_all 0.0794
_refine_ls_R_factor_gt 0.0468
_refine_ls_shift/su_max 0.001
_refine_ls_shift/su_mean 0.000
_refine_ls_structure_factor_coef Fsqd
_refine_ls_weighting_details 'w=1/[\s^2^(Fo^2^)+(0.0222P)^2^+7.5410P] where P=(Fo^2^+2Fc^2^)/3'
_refine_ls_weighting_scheme calc
_refine_ls_wR_factor_gt 0.0879
_refine_ls_wR_factor_ref 0.1004
_reflns_Friedel_coverage 0.000
_reflns_number_gt 4307
_reflns_number_total 6115
_reflns_threshold_expression 'I > 2\s(I)'
_cod_data_source_file d1ra07254d2.cif
_cod_data_source_block test1
_cod_depositor_comments 'Adding full bibliography for 7244136.cif.'
_cod_original_cell_volume 2211.7(6)
_cod_database_code 7244136
_shelx_shelxl_version_number 2018/3
_shelx_space_group_comment
;
The symmetry employed for this shelxl refinement is uniquely defined
by the following loop, which should always be used as a source of
symmetry information in preference to the above space-group names.
They are only intended as comments.
;
_shelx_estimated_absorpt_t_max 0.864
_shelx_estimated_absorpt_t_min 0.787
_olex2_refinement_description
;
1. Fixed Uiso
 At 1.2 times of:
  All C(H) groups
 At 1.5 times of:
  All C(H,H,H) groups, All O(H) groups
2. Restrained distances
 O1-H1
 0.82 with sigma of 0.02
3.a Aromatic/amide H refined with riding coordinates:
 C2(H2A), C4(H4), C10(H10), C11(H11), C12(H12), C13(H13), C14(H14)
3.b Idealised Me refined as rotating group:
 C16(H16A,H16B,H16C), C17(H17A,H17B,H17C)
3.c Idealised tetrahedral OH refined as rotating group:
 O2(H2), O3(H3)
;
_smtbx_masks_special_details
;
A solvent mask was calculated and 106 electrons were 
found in a volume of 430\%A^3^ in 1 void per unit cell. 
This is consistent with the presence of 
1[C2H5OH] per Asymmetric Unit 
which account for 104 electrons 
per unit cell.
;
_smtbx_masks_void_probe_radius 1.2
_smtbx_masks_void_truncation_radius 1.2
_olex2_submission_special_instructions 'No special instructions were received'

loop_
_space_group_symop_operation_xyz
'x, y, z'
'-x, y+1/2, -z+1/2'
'-x, -y, -z'
'x, -y-1/2, z-1/2'

loop_
_atom_site_label
_atom_site_type_symbol
_atom_site_fract_x
_atom_site_fract_y
_atom_site_fract_z
_atom_site_U_iso_or_equiv
_atom_site_adp_type
_atom_site_occupancy
_atom_site_site_symmetry_order
_atom_site_calc_flag
_atom_site_refinement_flags_posn
_atom_site_refinement_flags_adp
_atom_site_refinement_flags_occupancy
_atom_site_disorder_assembly
_atom_site_disorder_group
Cd1 Cd 0.15263(2) 0.48284(2) 0.58798(2) 0.02350(8) Uani 1 1 d . . . . .
Cl1 Cl -0.07718(8) 0.49253(7) 0.59429(6) 0.0297(2) Uani 1 1 d . . . . .
Cl2 Cl 0.24086(9) 0.45753(7) 0.76318(7) 0.0318(2) Uani 1 1 d . . . . .
O1 O 0.1897(2) 0.64419(19) 0.5880(2) 0.0335(7) Uani 1 1 d D . . . .
H1 H 0.131(3) 0.682(3) 0.583(3) 0.051(15) Uiso 1 1 d D . . . .
O2 O 0.4768(3) 0.89753(18) 0.6622(2) 0.0374(7) Uani 1 1 d . . . . .
H2 H 0.554267 0.907577 0.682343 0.056 Uiso 1 1 calc R U . . .
O3 O 0.6338(2) 0.59166(19) 0.6296(2) 0.0303(6) Uani 1 1 d . . . . .
H3 H 0.608495 0.536785 0.615780 0.046 Uiso 1 1 calc R U . . .
O4 O 0.2091(2) 0.33478(18) 0.55849(19) 0.0263(6) Uani 1 1 d . . . . .
N1 N 0.3732(3) 0.5185(2) 0.5934(2) 0.0212(6) Uani 1 1 d . . . . .
N2 N 0.4654(3) 0.4612(2) 0.6018(2) 0.0209(6) Uani 1 1 d . . . . .
N3 N 0.4940(3) 0.2161(2) 0.6048(2) 0.0261(7) Uani 1 1 d . . . . .
N4 N 0.3629(3) 0.2206(2) 0.5831(2) 0.0250(7) Uani 1 1 d . . . . .
C1 C 0.3086(3) 0.6794(3) 0.6061(3) 0.0236(8) Uani 1 1 d . . . . .
C2 C 0.3328(3) 0.7736(3) 0.6228(3) 0.0256(8) Uani 1 1 d . . . . .
H2A H 0.265157 0.816713 0.620045 0.031 Uiso 1 1 calc R U . . .
C3 C 0.4579(4) 0.8044(3) 0.6439(3) 0.0275(8) Uani 1 1 d . . . . .
C4 C 0.5575(3) 0.7430(3) 0.6455(3) 0.0267(8) Uani 1 1 d . . . . .
H4 H 0.642132 0.765470 0.659050 0.032 Uiso 1 1 calc R U . . .
C5 C 0.5334(3) 0.6483(3) 0.6273(3) 0.0241(8) Uani 1 1 d . . . . .
C6 C 0.4075(3) 0.6134(2) 0.6081(2) 0.0201(7) Uani 1 1 d . . . . .
C7 C 0.4398(3) 0.3660(2) 0.5954(2) 0.0222(7) Uani 1 1 d . . . . .
C8 C 0.3249(3) 0.3127(3) 0.5775(3) 0.0233(8) Uani 1 1 d . . . . .
C9 C 0.2855(3) 0.1387(3) 0.5806(3) 0.0265(8) Uani 1 1 d . . . . .
C10 C 0.2629(4) 0.0826(3) 0.5027(3) 0.0381(10) Uani 1 1 d . . . . .
H10 H 0.298145 0.097630 0.450359 0.046 Uiso 1 1 calc R U . . .
C11 C 0.1877(5) 0.0038(3) 0.5018(4) 0.0504(14) Uani 1 1 d . . . . .
H11 H 0.172182 -0.035779 0.448615 0.060 Uiso 1 1 calc R U . . .
C12 C 0.1360(4) -0.0176(3) 0.5761(4) 0.0496(13) Uani 1 1 d . . . . .
H12 H 0.083613 -0.071396 0.574003 0.060 Uiso 1 1 calc R U . . .
C13 C 0.1589(5) 0.0376(4) 0.6535(4) 0.0569(15) Uani 1 1 d . . . . .
H13 H 0.123574 0.021672 0.705576 0.068 Uiso 1 1 calc R U . . .
C14 C 0.2342(5) 0.1176(3) 0.6565(3) 0.0452(12) Uani 1 1 d . . . . .
H14 H 0.249709 0.156735 0.710015 0.054 Uiso 1 1 calc R U . . .
C15 C 0.5400(3) 0.3035(3) 0.6116(3) 0.0241(8) Uani 1 1 d . . . . .
C16 C 0.6779(4) 0.3230(3) 0.6333(3) 0.0334(9) Uani 1 1 d . . . . .
H16A H 0.708592 0.323860 0.701057 0.050 Uiso 1 1 calc R U . . .
H16B H 0.693971 0.384007 0.607351 0.050 Uiso 1 1 calc R U . . .
H16C H 0.722375 0.273974 0.605961 0.050 Uiso 1 1 calc R U . . .
C17 C 0.5593(4) 0.1266(3) 0.6180(4) 0.0446(12) Uani 1 1 d . . . . .
H17A H 0.514671 0.084232 0.652738 0.067 Uiso 1 1 calc R U . . .
H17B H 0.646056 0.136179 0.653011 0.067 Uiso 1 1 calc R U . . .
H17C H 0.561428 0.099104 0.557131 0.067 Uiso 1 1 calc R U . . .

loop_
_atom_site_aniso_label
_atom_site_aniso_U_11
_atom_site_aniso_U_22
_atom_site_aniso_U_33
_atom_site_aniso_U_23
_atom_site_aniso_U_13
_atom_site_aniso_U_12
Cd1 0.01495(12) 0.02021(13) 0.03268(16) 0.00019(12) -0.00122(10) 0.00083(11)
Cl1 0.0152(4) 0.0458(6) 0.0278(5) 0.0035(4) 0.0036(3) 0.0030(4)
Cl2 0.0250(4) 0.0374(5) 0.0294(5) 0.0053(4) -0.0024(4) -0.0027(4)
O1 0.0153(13) 0.0218(14) 0.060(2) 0.0014(13) -0.0002(13) 0.0038(11)
O2 0.0281(15) 0.0171(13) 0.061(2) -0.0009(13) -0.0059(14) -0.0040(12)
O3 0.0190(13) 0.0238(14) 0.0461(17) -0.0023(13) 0.0019(12) -0.0014(11)
O4 0.0157(12) 0.0212(13) 0.0389(16) -0.0058(11) -0.0015(11) 0.0027(10)
N1 0.0194(14) 0.0194(14) 0.0237(15) 0.0049(13) 0.0019(11) -0.0021(13)
N2 0.0161(14) 0.0243(16) 0.0216(15) 0.0008(12) 0.0021(11) 0.0037(12)
N3 0.0181(15) 0.0234(16) 0.0351(18) 0.0030(14) 0.0015(13) 0.0056(13)
N4 0.0178(14) 0.0176(15) 0.0380(18) 0.0004(13) 0.0018(13) 0.0017(12)
C1 0.0187(17) 0.0239(19) 0.0269(19) 0.0016(15) 0.0013(14) -0.0015(15)
C2 0.0201(17) 0.0202(18) 0.034(2) 0.0008(16) 0.0008(15) 0.0028(15)
C3 0.028(2) 0.0220(19) 0.029(2) 0.0024(15) -0.0012(16) -0.0048(16)
C4 0.0188(17) 0.0245(19) 0.035(2) 0.0014(16) 0.0004(15) -0.0047(15)
C5 0.0182(17) 0.0271(19) 0.0245(19) 0.0012(15) -0.0015(14) 0.0009(15)
C6 0.0192(16) 0.0193(17) 0.0207(17) 0.0026(14) 0.0018(13) 0.0022(14)
C7 0.0211(17) 0.0199(18) 0.0236(18) 0.0000(14) 0.0001(14) 0.0015(14)
C8 0.0227(18) 0.0209(18) 0.0243(19) -0.0032(14) 0.0003(14) 0.0021(15)
C9 0.0229(18) 0.0189(18) 0.035(2) -0.0004(15) -0.0007(16) 0.0019(15)
C10 0.038(2) 0.033(2) 0.043(3) -0.012(2) 0.008(2) 0.0009(19)
C11 0.038(3) 0.037(3) 0.071(4) -0.026(2) -0.001(2) -0.002(2)
C12 0.034(2) 0.023(2) 0.085(4) 0.009(3) -0.003(2) -0.003(2)
C13 0.061(3) 0.054(3) 0.052(3) 0.023(3) 0.003(3) -0.021(3)
C14 0.059(3) 0.046(3) 0.028(2) 0.002(2) 0.005(2) -0.017(2)
C15 0.0195(17) 0.0223(18) 0.029(2) 0.0023(15) 0.0023(15) 0.0053(15)
C16 0.0233(19) 0.034(2) 0.042(2) 0.0037(19) 0.0043(17) 0.0050(17)
C17 0.030(2) 0.023(2) 0.077(3) 0.006(2) 0.002(2) 0.0135(18)

loop_
_atom_type_symbol
_atom_type_description
_atom_type_scat_dispersion_real
_atom_type_scat_dispersion_imag
_atom_type_scat_source
C C 0.0033 0.0016 'International Tables Vol C Tables 4.2.6.8 and 6.1.1.4'
H H 0.0000 0.0000 'International Tables Vol C Tables 4.2.6.8 and 6.1.1.4'
Cd Cd -0.8075 1.2024 'International Tables Vol C Tables 4.2.6.8 and 6.1.1.4'
Cl Cl 0.1484 0.1585 'International Tables Vol C Tables 4.2.6.8 and 6.1.1.4'
N N 0.0061 0.0033 'International Tables Vol C Tables 4.2.6.8 and 6.1.1.4'
O O 0.0106 0.0060 'International Tables Vol C Tables 4.2.6.8 and 6.1.1.4'

loop_
_geom_angle_atom_site_label_1
_geom_angle_atom_site_label_2
_geom_angle_atom_site_label_3
_geom_angle
_geom_angle_site_symmetry_1
_geom_angle_site_symmetry_3
_geom_angle_publ_flag
Cl1 Cd1 Cl1 86.00(3) . 3_566 ?
Cl1 Cd1 Cl2 97.78(3) . . ?
Cl2 Cd1 Cl1 176.21(3) . 3_566 ?
O1 Cd1 Cl1 96.71(7) . . ?
O1 Cd1 Cl1 83.47(8) . 3_566 ?
O1 Cd1 Cl2 96.33(8) . . ?
O1 Cd1 N1 68.00(10) . . ?
O4 Cd1 Cl1 88.26(7) . 3_566 ?
O4 Cd1 Cl1 111.49(7) . . ?
O4 Cd1 Cl2 90.07(7) . . ?
O4 Cd1 O1 149.97(10) . . ?
O4 Cd1 N1 84.27(10) . . ?
N1 Cd1 Cl1 164.21(8) . . ?
N1 Cd1 Cl1 95.73(7) . 3_566 ?
N1 Cd1 Cl2 80.71(7) . . ?
Cd1 Cl1 Cd1 94.00(3) . 3_566 ?
Cd1 O1 H1 121(4) . . ?
C1 O1 Cd1 121.5(2) . . ?
C1 O1 H1 117(4) . . ?
C3 O2 H2 109.5 . . ?
C5 O3 H3 109.5 . . ?
C8 O4 Cd1 118.9(2) . . ?
N2 N1 Cd1 127.7(2) . . ?
N2 N1 C6 115.3(3) . . ?
C6 N1 Cd1 115.6(2) . . ?
N1 N2 C7 118.8(3) . . ?
N4 N3 C17 121.1(3) . . ?
C15 N3 N4 108.7(3) . . ?
C15 N3 C17 130.2(3) . . ?
N3 N4 C9 122.1(3) . . ?
C8 N4 N3 109.6(3) . . ?
C8 N4 C9 127.8(3) . . ?
O1 C1 C2 122.2(3) . . ?
O1 C1 C6 115.9(3) . . ?
C2 C1 C6 121.9(3) . . ?
C1 C2 H2A 120.5 . . ?
C1 C2 C3 119.1(3) . . ?
C3 C2 H2A 120.5 . . ?
O2 C3 C2 116.8(3) . . ?
O2 C3 C4 122.0(3) . . ?
C4 C3 C2 121.3(4) . . ?
C3 C4 H4 120.1 . . ?
C3 C4 C5 119.8(3) . . ?
C5 C4 H4 120.1 . . ?
O3 C5 C4 117.4(3) . . ?
O3 C5 C6 121.8(3) . . ?
C4 C5 C6 120.8(3) . . ?
N1 C6 C1 117.5(3) . . ?
N1 C6 C5 125.3(3) . . ?
C1 C6 C5 117.2(3) . . ?
N2 C7 C8 133.3(3) . . ?
C15 C7 N2 118.8(3) . . ?
C15 C7 C8 107.9(3) . . ?
O4 C8 N4 121.4(3) . . ?
O4 C8 C7 133.6(3) . . ?
N4 C8 C7 105.0(3) . . ?
C10 C9 N4 119.9(4) . . ?
C10 C9 C14 120.8(4) . . ?
C14 C9 N4 119.3(4) . . ?
C9 C10 H10 120.5 . . ?
C9 C10 C11 118.9(5) . . ?
C11 C10 H10 120.5 . . ?
C10 C11 H11 119.6 . . ?
C12 C11 C10 120.9(5) . . ?
C12 C11 H11 119.6 . . ?
C11 C12 H12 119.8 . . ?
C11 C12 C13 120.3(5) . . ?
C13 C12 H12 119.8 . . ?
C12 C13 H13 119.9 . . ?
C12 C13 C14 120.2(5) . . ?
C14 C13 H13 119.9 . . ?
C9 C14 C13 118.9(5) . . ?
C9 C14 H14 120.5 . . ?
C13 C14 H14 120.5 . . ?
N3 C15 C7 108.8(3) . . ?
N3 C15 C16 122.1(3) . . ?
C7 C15 C16 129.1(4) . . ?
C15 C16 H16A 109.5 . . ?
C15 C16 H16B 109.5 . . ?
C15 C16 H16C 109.5 . . ?
H16A C16 H16B 109.5 . . ?
H16A C16 H16C 109.5 . . ?
H16B C16 H16C 109.5 . . ?
N3 C17 H17A 109.5 . . ?
N3 C17 H17B 109.5 . . ?
N3 C17 H17C 109.5 . . ?
H17A C17 H17B 109.5 . . ?
H17A C17 H17C 109.5 . . ?
H17B C17 H17C 109.5 . . ?

loop_
_geom_bond_atom_site_label_1
_geom_bond_atom_site_label_2
_geom_bond_distance
_geom_bond_site_symmetry_2
_geom_bond_publ_flag
Cd1 Cl1 2.5071(10) . ?
Cd1 Cl1 2.6523(10) 3_566 ?
Cd1 Cl2 2.5748(11) . ?
Cd1 O1 2.336(3) . ?
Cd1 O4 2.265(2) . ?
Cd1 N1 2.422(3) . ?
O1 H1 0.828(19) . ?
O1 C1 1.354(4) . ?
O2 H2 0.8400 . ?
O2 C3 1.363(5) . ?
O3 H3 0.8400 . ?
O3 C5 1.347(4) . ?
O4 C8 1.264(4) . ?
N1 N2 1.274(4) . ?
N1 C6 1.409(5) . ?
N2 C7 1.386(5) . ?
N3 N4 1.386(4) . ?
N3 C15 1.339(5) . ?
N3 C17 1.452(5) . ?
N4 C8 1.375(5) . ?
N4 C9 1.432(5) . ?
C1 C2 1.380(5) . ?
C1 C6 1.419(5) . ?
C2 H2A 0.9500 . ?
C2 C3 1.393(5) . ?
C3 C4 1.383(5) . ?
C4 H4 0.9500 . ?
C4 C5 1.391(5) . ?
C5 C6 1.420(5) . ?
C7 C8 1.432(5) . ?
C7 C15 1.384(5) . ?
C9 C10 1.375(6) . ?
C9 C14 1.376(6) . ?
C10 H10 0.9500 . ?
C10 C11 1.385(6) . ?
C11 H11 0.9500 . ?
C11 C12 1.358(8) . ?
C12 H12 0.9500 . ?
C12 C13 1.362(8) . ?
C13 H13 0.9500 . ?
C13 C14 1.396(7) . ?
C14 H14 0.9500 . ?
C15 C16 1.484(5) . ?
C16 H16A 0.9800 . ?
C16 H16B 0.9800 . ?
C16 H16C 0.9800 . ?
C17 H17A 0.9800 . ?
C17 H17B 0.9800 . ?
C17 H17C 0.9800 . ?

loop_
_geom_torsion_atom_site_label_1
_geom_torsion_atom_site_label_2
_geom_torsion_atom_site_label_3
_geom_torsion_atom_site_label_4
_geom_torsion
_geom_torsion_site_symmetry_1
_geom_torsion_site_symmetry_2
_geom_torsion_site_symmetry_3
_geom_torsion_site_symmetry_4
_geom_torsion_publ_flag
Cd1 O1 C1 C2 -168.2(3) . . . . ?
Cd1 O1 C1 C6 11.1(5) . . . . ?
Cd1 O4 C8 N4 163.8(3) . . . . ?
Cd1 O4 C8 C7 -17.4(6) . . . . ?
Cd1 N1 N2 C7 9.2(4) . . . . ?
Cd1 N1 C6 C1 -7.9(4) . . . . ?
Cd1 N1 C6 C5 170.2(3) . . . . ?
O1 C1 C2 C3 178.0(4) . . . . ?
O1 C1 C6 N1 -1.5(5) . . . . ?
O1 C1 C6 C5 -179.8(3) . . . . ?
O2 C3 C4 C5 179.3(4) . . . . ?
O3 C5 C6 N1 2.6(6) . . . . ?
O3 C5 C6 C1 -179.2(3) . . . . ?
N1 N2 C7 C8 2.3(6) . . . . ?
N1 N2 C7 C15 -175.1(3) . . . . ?
N2 N1 C6 C1 -175.6(3) . . . . ?
N2 N1 C6 C5 2.5(5) . . . . ?
N2 C7 C8 O4 2.9(8) . . . . ?
N2 C7 C8 N4 -178.2(4) . . . . ?
N2 C7 C15 N3 178.0(3) . . . . ?
N2 C7 C15 C16 -2.0(6) . . . . ?
N3 N4 C8 O4 -179.9(3) . . . . ?
N3 N4 C8 C7 1.0(4) . . . . ?
N3 N4 C9 C10 -81.9(5) . . . . ?
N3 N4 C9 C14 98.4(5) . . . . ?
N4 N3 C15 C7 0.6(4) . . . . ?
N4 N3 C15 C16 -179.4(3) . . . . ?
N4 C9 C10 C11 180.0(4) . . . . ?
N4 C9 C14 C13 -179.9(4) . . . . ?
C1 C2 C3 O2 -178.4(4) . . . . ?
C1 C2 C3 C4 2.0(6) . . . . ?
C2 C1 C6 N1 177.7(3) . . . . ?
C2 C1 C6 C5 -0.5(5) . . . . ?
C2 C3 C4 C5 -1.0(6) . . . . ?
C3 C4 C5 O3 179.9(3) . . . . ?
C3 C4 C5 C6 -0.8(6) . . . . ?
C4 C5 C6 N1 -176.6(3) . . . . ?
C4 C5 C6 C1 1.5(5) . . . . ?
C6 N1 N2 C7 175.2(3) . . . . ?
C6 C1 C2 C3 -1.2(6) . . . . ?
C8 N4 C9 C10 107.2(5) . . . . ?
C8 N4 C9 C14 -72.5(5) . . . . ?
C8 C7 C15 N3 0.0(4) . . . . ?
C8 C7 C15 C16 180.0(4) . . . . ?
C9 N4 C8 O4 -8.1(6) . . . . ?
C9 N4 C8 C7 172.8(4) . . . . ?
C9 C10 C11 C12 0.6(7) . . . . ?
C10 C9 C14 C13 0.3(7) . . . . ?
C10 C11 C12 C13 -1.0(7) . . . . ?
C11 C12 C13 C14 1.0(8) . . . . ?
C12 C13 C14 C9 -0.7(8) . . . . ?
C14 C9 C10 C11 -0.3(6) . . . . ?
C15 N3 N4 C8 -1.0(4) . . . . ?
C15 N3 N4 C9 -173.4(3) . . . . ?
C15 C7 C8 O4 -179.5(4) . . . . ?
C15 C7 C8 N4 -0.6(4) . . . . ?
C17 N3 N4 C8 178.0(4) . . . . ?
C17 N3 N4 C9 5.6(6) . . . . ?
C17 N3 C15 C7 -178.3(4) . . . . ?
C17 N3 C15 C16 1.7(7) . . . . ?

loop_
_smtbx_masks_void_nr
_smtbx_masks_void_average_x
_smtbx_masks_void_average_y
_smtbx_masks_void_average_z
_smtbx_masks_void_volume
_smtbx_masks_void_count_electrons
_smtbx_masks_void_content
1 -0.005 0.250 -0.446 215.2 52.7 '2 C2H5OH'
2 0.005 0.750 -0.189 215.2 52.7 '2 C2H5OH'
